data_4060884
loop_
_publ_author_name
'Landis, Clark R.'
'Nelson, Ryan C.'
'Jin, Wiechang'
'Bowman, Amanda C.'

_publ_section_title
;
 Synthesis, Characterization, and Transition-Metal Complexes of
 3,4-Diazaphospholanes
;
_journal_coden_ASTM ORGND7
_journal_issue 6
_journal_name_full Organometallics
_journal_page_first 1377
_journal_page_last 1391
_journal_paper_doi 10.1021/om050922g
_journal_volume 25
_journal_year 2006
_chemical_formula_sum 'C112 H84 Cl2 N8 O8 P4 Rh2'
_chemical_formula_weight 2070.47
_space_group_IT_number 96
_symmetry_cell_setting tetragonal
_symmetry_space_group_name_Hall 'P 4nw 2abw'
_symmetry_space_group_name_H-M 'P 43 21 2'
_cell_angle_alpha 90.00
_cell_angle_beta 90.00
_cell_angle_gamma 90.00
_cell_formula_units_Z 4
_cell_length_a 16.2011(12)
_cell_length_b 16.2011(12)
_cell_length_c 47.347(3)
_cell_measurement_temperature 173(2)
_cell_volume 12427.5(16)
_diffrn_ambient_temperature 173(2)
_exptl_crystal_density_diffrn 1.107
_cod_duplicate_entry 4074829
_cod_depositor_comments
;
The following automatic conversions were performed:
'_symmetry_cell_setting' value 'Tetragonal' changed to 'tetragonal'
according to '/home/saulius/struct/CIF-dictionaries/cif_core.dic'
dictionary named 'cif_core.dic' version 2.4.1 from 2010-06-29.

Automatic conversion script
Id: cif_fix_enum 1527 2010-12-29 10:47:43Z saulius 
;
_cod_original_sg_symbol_H-M 'P ? ? ?'
_cod_database_code 4060884

loop_
_symmetry_equiv_pos_as_xyz
'x, y, z'
'-x, -y, z+1/2'
'-y+1/2, x+1/2, z+3/4'
'y+1/2, -x+1/2, z+1/4'
'-x+1/2, y+1/2, -z+3/4'
'x+1/2, -y+1/2, -z+1/4'
'y, x, -z'
'-y, -x, -z+1/2'

loop_
_atom_site_label
_atom_site_type_symbol
_atom_site_fract_x
_atom_site_fract_y
_atom_site_fract_z
_atom_site_U_iso_or_equiv
_atom_site_adp_type
_atom_site_occupancy
_atom_site_symmetry_multiplicity
_atom_site_calc_flag
_atom_site_refinement_flags
_atom_site_disorder_assembly
_atom_site_disorder_group
Rh1 Rh 0.25511(5) 0.36519(5) 0.027695(16) 0.0322(3) Uani 1 1 d . . .
P1 P 0.17063(19) 0.47112(19) 0.02852(6) 0.0347(7) Uani 1 1 d . . .
P2 P 0.23976(19) 0.33717(19) 0.07245(6) 0.0360(7) Uani 1 1 d . . .
Cl1 Cl 0.36563(18) 0.26728(19) 0.02293(5) 0.0441(7) Uani 1 1 d . . .
O1 O -0.0917(6) 0.5406(8) 0.0167(3) 0.108(5) Uani 1 1 d . . .
O2 O 0.1600(6) 0.6595(6) -0.04310(19) 0.056(2) Uani 1 1 d . . .
O3 O 0.2595(6) 0.0774(6) 0.11164(19) 0.059(2) Uani 1 1 d . . .
O4 O 0.3306(5) 0.3680(7) 0.15774(16) 0.048(2) Uani 1 1 d . . .
N1 N 0.0425(6) 0.5495(6) 0.0076(2) 0.042(3) Uani 1 1 d . . .
N2 N 0.1105(6) 0.5850(6) -0.0067(2) 0.044(3) Uani 1 1 d . . .
N3 N 0.2699(6) 0.2141(6) 0.10894(18) 0.034(2) Uani 1 1 d . . .
N4 N 0.2986(6) 0.2915(7) 0.12056(18) 0.040(3) Uani 1 1 d . . .
C1 C 0.1685(8) 0.5366(7) 0.0604(2) 0.042(3) Uani 1 1 d . . .
C2 C 0.1013(10) 0.5728(8) 0.0705(3) 0.057(4) Uani 1 1 d . . .
H2 H 0.0494 0.5639 0.0616 0.069 Uiso 1 1 calc R . .
C3 C 0.1066(14) 0.6239(12) 0.0941(4) 0.091(6) Uani 1 1 d . . .
H3 H 0.0579 0.6483 0.1015 0.109 Uiso 1 1 calc R . .
C4 C 0.1789(16) 0.6390(11) 0.1064(4) 0.093(6) Uani 1 1 d . . .
H4 H 0.1814 0.6742 0.1224 0.111 Uiso 1 1 calc R . .
C5 C 0.2532(13) 0.6021(9) 0.0955(3) 0.074(5) Uani 1 1 d . . .
H5 H 0.3059 0.6124 0.1036 0.089 Uiso 1 1 calc R . .
C6 C 0.2427(10) 0.5512(7) 0.0727(2) 0.048(3) Uani 1 1 d . . .
H6 H 0.2900 0.5246 0.0651 0.057 Uiso 1 1 calc R . .
C7 C 0.0606(8) 0.4669(8) 0.0181(3) 0.045(3) Uani 1 1 d . . .
H7 H 0.0267 0.4569 0.0354 0.055 Uiso 1 1 calc R . .
C8 C 0.0405(7) 0.4000(8) -0.0035(3) 0.047(3) Uani 1 1 d . . .
C9 C 0.0600(10) 0.4134(10) -0.0323(3) 0.065(4) Uani 1 1 d . . .
H9 H 0.0876 0.4627 -0.0376 0.079 Uiso 1 1 calc R . .
C10 C 0.0394(10) 0.3561(12) -0.0527(4) 0.072(4) Uani 1 1 d . . .
H10 H 0.0488 0.3665 -0.0722 0.086 Uiso 1 1 calc R . .
C11 C 0.0028(12) 0.2791(14) -0.0430(4) 0.096(7) Uani 1 1 d . . .
H11 H -0.0044 0.2344 -0.0557 0.115 Uiso 1 1 calc R . .
C12 C -0.0208(13) 0.2713(10) -0.0157(3) 0.081(5) Uani 1 1 d . . .
H12 H -0.0528 0.2251 -0.0099 0.097 Uiso 1 1 calc R . .
C13 C 0.0016(10) 0.3300(9) 0.0035(3) 0.062(4) Uani 1 1 d . . .
H13 H -0.0111 0.3207 0.0228 0.075 Uiso 1 1 calc R . .
C14 C -0.0329(11) 0.5753(11) 0.0043(5) 0.094(2) Uani 1 1 d . . .
C15 C -0.0477(10) 0.6452(12) -0.0154(4) 0.094(2) Uani 1 1 d . . .
C16 C -0.1285(11) 0.6749(11) -0.0208(4) 0.094(2) Uani 1 1 d . . .
H16 H -0.1748 0.6515 -0.0114 0.112 Uiso 1 1 calc R . .
C17 C -0.1386(10) 0.7366(11) -0.0393(4) 0.094(2) Uani 1 1 d . . .
H17 H -0.1915 0.7610 -0.0415 0.112 Uiso 1 1 calc R . .
C18 C -0.0740(10) 0.7649(11) -0.0551(4) 0.094(2) Uani 1 1 d . . .
H18 H -0.0834 0.8106 -0.0672 0.112 Uiso 1 1 calc R . .
C19 C 0.0037(10) 0.7309(11) -0.0544(4) 0.094(2) Uani 1 1 d . . .
H19 H 0.0457 0.7461 -0.0674 0.112 Uiso 1 1 calc R . .
C20 C 0.0164(10) 0.6716(11) -0.0328(4) 0.094(2) Uani 1 1 d . . .
C21 C 0.1007(11) 0.6376(12) -0.0284(4) 0.094(2) Uani 1 1 d . . .
C22 C 0.1910(10) 0.5482(10) 0.0000(3) 0.0716(17) Uani 1 1 d . . .
H22 H 0.2122 0.5187 -0.0170 0.086 Uiso 1 1 calc R . .
C23 C 0.2539(6) 0.6125(6) 0.00904(19) 0.0716(17) Uani 1 1 d G . .
C24 C 0.2325(5) 0.6871(6) 0.0216(2) 0.0716(17) Uani 1 1 d G . .
H24 H 0.1762 0.7027 0.0229 0.086 Uiso 1 1 calc R . .
C25 C 0.2937(6) 0.7389(5) 0.03208(19) 0.0716(17) Uani 1 1 d G . .
H25 H 0.2791 0.7899 0.0406 0.086 Uiso 1 1 calc R . .
C26 C 0.3762(5) 0.7161(6) 0.03008(19) 0.0716(17) Uani 1 1 d G . .
H26 H 0.4179 0.7514 0.0373 0.086 Uiso 1 1 calc R . .
C27 C 0.3975(5) 0.6415(6) 0.0176(2) 0.0716(17) Uani 1 1 d G . .
H27 H 0.4539 0.6258 0.0162 0.086 Uiso 1 1 calc R . .
C28 C 0.3364(7) 0.5897(5) 0.00704(19) 0.0716(17) Uani 1 1 d G . .
H28 H 0.3510 0.5387 -0.0015 0.086 Uiso 1 1 calc R . .
C29 C 0.1466(7) 0.3692(7) 0.0916(2) 0.036(3) Uani 1 1 d . . .
C30 C 0.0714(6) 0.3532(7) 0.0790(2) 0.029(3) Uani 1 1 d . . .
H30 H 0.0702 0.3234 0.0617 0.035 Uiso 1 1 calc R . .
C31 C -0.0012(7) 0.3789(8) 0.0907(3) 0.047(3) Uani 1 1 d . . .
H31 H -0.0517 0.3677 0.0813 0.056 Uiso 1 1 calc R . .
C32 C -0.0027(8) 0.4212(9) 0.1163(3) 0.056(4) Uani 1 1 d . . .
H32 H -0.0529 0.4411 0.1241 0.067 Uiso 1 1 calc R . .
C33 C 0.0705(9) 0.4328(9) 0.1295(3) 0.057(4) Uani 1 1 d . . .
H33 H 0.0703 0.4596 0.1474 0.068 Uiso 1 1 calc R . .
C34 C 0.1474(8) 0.4072(8) 0.1182(2) 0.041(3) Uani 1 1 d . . .
H34 H 0.1975 0.4155 0.1283 0.049 Uiso 1 1 calc R . .
C35 C 0.2430(8) 0.2228(7) 0.0790(2) 0.036(3) Uani 1 1 d . . .
H35 H 0.2858 0.1977 0.0665 0.044 Uiso 1 1 calc R . .
C36 C 0.1624(7) 0.1815(7) 0.0736(2) 0.035(3) Uani 1 1 d . . .
C37 C 0.1434(9) 0.1642(8) 0.0448(3) 0.052(4) Uani 1 1 d . . .
H37 H 0.1832 0.1734 0.0304 0.062 Uiso 1 1 calc R . .
C38 C 0.0660(9) 0.1339(10) 0.0383(3) 0.056(4) Uani 1 1 d . . .
H38 H 0.0527 0.1226 0.0191 0.068 Uiso 1 1 calc R . .
C39 C 0.0091(9) 0.1199(10) 0.0584(4) 0.074(5) Uani 1 1 d . . .
H39 H -0.0432 0.0974 0.0535 0.088 Uiso 1 1 calc R . .
C40 C 0.0276(8) 0.1392(9) 0.0875(3) 0.053(3) Uani 1 1 d . . .
H40 H -0.0122 0.1303 0.1019 0.064 Uiso 1 1 calc R . .
C41 C 0.1012(9) 0.1697(8) 0.0936(3) 0.049(4) Uani 1 1 d . . .
H41 H 0.1125 0.1843 0.1126 0.059 Uiso 1 1 calc R . .
C42 C 0.2735(7) 0.1437(8) 0.1236(2) 0.037(3) Uani 1 1 d . . .
C43 C 0.2838(7) 0.1495(9) 0.1547(3) 0.047(4) Uani 1 1 d . . .
C44 C 0.2803(8) 0.0786(10) 0.1702(3) 0.059(4) Uani 1 1 d . . .
H44 H 0.2715 0.0262 0.1617 0.071 Uiso 1 1 calc R . .
C45 C 0.2905(10) 0.0878(15) 0.1995(4) 0.086(7) Uani 1 1 d . . .
H45 H 0.2861 0.0404 0.2112 0.103 Uiso 1 1 calc R . .
C46 C 0.3065(9) 0.1617(13) 0.2117(3) 0.065(5) Uani 1 1 d . . .
H46 H 0.3144 0.1647 0.2316 0.078 Uiso 1 1 calc R . .
C47 C 0.3115(8) 0.2338(13) 0.1954(3) 0.074(5) Uani 1 1 d . . .
H47 H 0.3235 0.2856 0.2039 0.089 Uiso 1 1 calc R . .
C48 C 0.2984(8) 0.2276(10) 0.1664(3) 0.050(4) Uani 1 1 d . . .
C49 C 0.3106(7) 0.3017(10) 0.1491(2) 0.042(3) Uani 1 1 d . . .
C50 C 0.3214(7) 0.3539(8) 0.1007(2) 0.035(3) Uani 1 1 d . . .
H50 H 0.3159 0.4101 0.1092 0.041 Uiso 1 1 calc R . .
C51 C 0.4095(7) 0.3406(8) 0.0892(2) 0.039(3) Uani 1 1 d . . .
C52 C 0.4455(9) 0.4056(10) 0.0743(3) 0.066(4) Uani 1 1 d . . .
H52 H 0.4136 0.4537 0.0708 0.080 Uiso 1 1 calc R . .
C53 C 0.5262(10) 0.4029(11) 0.0644(3) 0.072(5) Uani 1 1 d . . .
H53 H 0.5519 0.4489 0.0556 0.086 Uiso 1 1 calc R . .
C54 C 0.5669(9) 0.3277(11) 0.0683(3) 0.067(5) Uani 1 1 d . . .
H54 H 0.6205 0.3211 0.0605 0.080 Uiso 1 1 calc R . .
C55 C 0.5335(8) 0.2641(9) 0.0826(2) 0.048(3) Uani 1 1 d . . .
H55 H 0.5637 0.2148 0.0859 0.057 Uiso 1 1 calc R . .
C56 C 0.4525(8) 0.2732(10) 0.0925(3) 0.053(4) Uani 1 1 d . . .
H56 H 0.4277 0.2282 0.1022 0.064 Uiso 1 1 calc R . .

loop_
_atom_site_aniso_label
_atom_site_aniso_U_11
_atom_site_aniso_U_22
_atom_site_aniso_U_33
_atom_site_aniso_U_23
_atom_site_aniso_U_13
_atom_site_aniso_U_12
Rh1 0.0373(6) 0.0410(6) 0.0184(5) 0.0027(4) 0.0004(4) 0.0063(4)
P1 0.0409(17) 0.0409(18) 0.0223(15) 0.0015(14) 0.0039(14) 0.0073(14)
P2 0.0333(17) 0.0497(19) 0.0251(15) 0.0034(13) 0.0024(13) 0.0085(15)
Cl1 0.0491(17) 0.064(2) 0.0187(13) 0.0038(13) -0.0005(12) 0.0217(15)
O1 0.043(6) 0.105(9) 0.177(13) 0.086(9) 0.038(7) 0.023(6)
O2 0.056(6) 0.056(6) 0.055(6) 0.017(5) 0.013(5) 0.009(5)
O3 0.066(6) 0.057(6) 0.053(6) 0.019(5) 0.013(5) 0.009(5)
O4 0.043(5) 0.086(7) 0.015(4) -0.004(5) -0.009(4) -0.001(5)
N1 0.041(6) 0.039(6) 0.046(6) 0.018(5) 0.008(5) 0.009(5)
N2 0.040(6) 0.044(6) 0.048(7) 0.008(5) -0.001(5) 0.011(5)
N3 0.041(6) 0.046(6) 0.014(5) 0.007(4) -0.005(4) -0.003(5)
N4 0.035(6) 0.062(7) 0.023(6) 0.013(5) -0.002(4) 0.001(5)
C1 0.058(9) 0.040(7) 0.027(6) 0.001(6) 0.014(6) 0.012(7)
C2 0.081(11) 0.041(8) 0.049(8) -0.008(7) 0.012(8) -0.010(7)
C3 0.107(15) 0.091(14) 0.075(12) -0.039(11) 0.028(11) -0.015(12)
C4 0.15(2) 0.057(11) 0.073(12) -0.029(10) 0.020(13) -0.022(12)
C5 0.109(13) 0.062(9) 0.052(9) -0.002(8) -0.020(10) -0.001(10)
C6 0.078(10) 0.036(7) 0.030(6) -0.005(5) -0.009(7) 0.000(7)
C7 0.049(8) 0.044(8) 0.043(7) 0.012(6) 0.012(6) 0.009(6)
C8 0.035(7) 0.060(9) 0.046(8) 0.007(7) -0.004(6) 0.006(6)
C9 0.076(11) 0.091(12) 0.029(8) 0.002(8) 0.011(7) 0.002(9)
C10 0.067(10) 0.081(12) 0.068(11) -0.015(10) -0.003(8) -0.011(10)
C11 0.087(13) 0.119(18) 0.082(14) -0.035(12) -0.047(11) 0.035(13)
C12 0.138(16) 0.057(10) 0.047(10) 0.005(8) -0.024(10) -0.020(10)
C13 0.088(11) 0.058(9) 0.041(8) 0.015(7) -0.010(8) -0.010(8)
C14 0.062(4) 0.092(5) 0.127(6) 0.063(4) 0.014(4) 0.023(3)
C15 0.062(4) 0.092(5) 0.127(6) 0.063(4) 0.014(4) 0.023(3)
C16 0.062(4) 0.092(5) 0.127(6) 0.063(4) 0.014(4) 0.023(3)
C17 0.062(4) 0.092(5) 0.127(6) 0.063(4) 0.014(4) 0.023(3)
C18 0.062(4) 0.092(5) 0.127(6) 0.063(4) 0.014(4) 0.023(3)
C19 0.062(4) 0.092(5) 0.127(6) 0.063(4) 0.014(4) 0.023(3)
C20 0.062(4) 0.092(5) 0.127(6) 0.063(4) 0.014(4) 0.023(3)
C21 0.062(4) 0.092(5) 0.127(6) 0.063(4) 0.014(4) 0.023(3)
C22 0.089(4) 0.080(4) 0.046(3) 0.011(3) -0.007(3) -0.016(4)
C23 0.089(4) 0.080(4) 0.046(3) 0.011(3) -0.007(3) -0.016(4)
C24 0.089(4) 0.080(4) 0.046(3) 0.011(3) -0.007(3) -0.016(4)
C25 0.089(4) 0.080(4) 0.046(3) 0.011(3) -0.007(3) -0.016(4)
C26 0.089(4) 0.080(4) 0.046(3) 0.011(3) -0.007(3) -0.016(4)
C27 0.089(4) 0.080(4) 0.046(3) 0.011(3) -0.007(3) -0.016(4)
C28 0.089(4) 0.080(4) 0.046(3) 0.011(3) -0.007(3) -0.016(4)
C29 0.037(7) 0.040(7) 0.030(6) -0.001(5) 0.000(5) 0.011(6)
C30 0.031(6) 0.031(6) 0.026(6) 0.001(5) 0.009(5) 0.009(5)
C31 0.031(7) 0.059(9) 0.050(8) 0.023(7) 0.011(6) -0.004(6)
C32 0.036(8) 0.091(11) 0.040(8) 0.013(8) 0.009(6) 0.000(7)
C33 0.072(11) 0.063(9) 0.035(7) -0.009(7) 0.025(7) 0.005(8)
C34 0.046(7) 0.060(8) 0.016(6) 0.000(6) 0.004(5) 0.001(6)
C35 0.042(7) 0.048(7) 0.019(6) 0.003(5) 0.007(5) 0.000(6)
C36 0.044(7) 0.041(7) 0.021(6) -0.006(5) 0.001(5) -0.003(6)
C37 0.071(10) 0.059(9) 0.025(7) -0.013(6) 0.000(7) -0.003(8)
C38 0.056(9) 0.083(10) 0.030(7) -0.014(7) -0.022(7) 0.009(8)
C39 0.045(9) 0.084(12) 0.092(13) -0.009(10) -0.004(9) -0.019(8)
C40 0.049(8) 0.079(10) 0.033(7) 0.001(7) 0.014(6) -0.004(8)
C41 0.064(9) 0.059(9) 0.025(7) -0.003(6) 0.001(6) -0.004(7)
C42 0.035(7) 0.049(8) 0.026(6) 0.001(6) 0.006(5) 0.005(6)
C43 0.023(6) 0.084(11) 0.032(7) 0.021(7) 0.010(5) 0.011(7)
C44 0.052(9) 0.093(12) 0.033(7) 0.030(8) 0.001(6) 0.005(8)
C45 0.050(10) 0.15(2) 0.055(11) 0.061(12) 0.030(8) 0.032(11)
C46 0.065(10) 0.105(14) 0.026(8) 0.012(9) 0.006(7) 0.007(10)
C47 0.041(8) 0.152(17) 0.029(8) 0.015(10) 0.009(6) 0.017(10)
C48 0.046(8) 0.084(11) 0.021(7) 0.014(7) 0.005(6) 0.019(7)
C49 0.026(7) 0.077(11) 0.021(7) 0.001(7) -0.002(5) 0.007(6)
C50 0.041(7) 0.053(8) 0.010(5) 0.005(5) 0.002(5) 0.000(6)
C51 0.027(6) 0.055(9) 0.033(7) -0.002(6) -0.009(5) -0.010(6)
C52 0.051(9) 0.072(10) 0.076(11) 0.012(9) -0.009(8) -0.004(8)
C53 0.062(11) 0.082(11) 0.072(10) 0.030(9) 0.018(9) -0.016(9)
C54 0.033(8) 0.103(14) 0.063(10) -0.033(10) -0.009(7) 0.018(9)
C55 0.046(8) 0.069(9) 0.029(6) 0.014(7) 0.006(6) 0.006(7)
C56 0.044(8) 0.085(11) 0.030(7) 0.015(7) -0.003(6) 0.011(8)

loop_
_geom_bond_atom_site_label_1
_geom_bond_atom_site_label_2
_geom_bond_distance
_geom_bond_site_symmetry_2
_geom_bond_publ_flag
Rh1 P2 2.181(3) . ?
Rh1 P1 2.195(3) . ?
Rh1 Cl1 2.403(3) . ?
Rh1 Cl1 2.405(3) 7 ?
P1 C1 1.845(12) . ?
P1 C7 1.850(13) . ?
P1 C22 1.868(15) . ?
P2 C29 1.835(11) . ?
P2 C35 1.879(11) . ?
P2 C50 1.899(11) . ?
Cl1 Rh1 2.405(3) 7 ?
O1 C14 1.252(19) . ?
O2 C21 1.239(18) . ?
O3 C42 1.236(14) . ?
O4 C49 1.194(15) . ?
N1 C14 1.299(19) . ?
N1 N2 1.415(14) . ?
N1 C7 1.459(15) . ?
N2 C21 1.345(19) . ?
N2 C22 1.469(19) . ?
N3 C42 1.337(15) . ?
N3 N4 1.447(13) . ?
N3 C35 1.488(14) . ?
N4 C49 1.373(15) . ?
N4 C50 1.430(14) . ?
C1 C2 1.327(19) . ?
C1 C6 1.357(19) . ?
C2 C3 1.39(2) . ?
C3 C4 1.33(3) . ?
C4 C5 1.44(3) . ?
C5 C6 1.368(18) . ?
C7 C8 1.527(18) . ?
C8 C13 1.339(18) . ?
C8 C9 1.414(19) . ?
C9 C10 1.38(2) . ?
C10 C11 1.46(3) . ?
C11 C12 1.35(3) . ?
C12 C13 1.37(2) . ?
C14 C15 1.49(2) . ?
C15 C20 1.39(2) . ?
C15 C16 1.42(2) . ?
C16 C17 1.34(2) . ?
C17 C18 1.36(2) . ?
C18 C19 1.38(2) . ?
C19 C20 1.42(2) . ?
C20 C21 1.49(2) . ?
C22 C23 1.519(17) . ?
C23 C24 1.3900 . ?
C23 C28 1.3900 . ?
C24 C25 1.3900 . ?
C25 C26 1.3900 . ?
C26 C27 1.3900 . ?
C27 C28 1.3900 . ?
C29 C30 1.379(16) . ?
C29 C34 1.405(16) . ?
C30 C31 1.367(16) . ?
C31 C32 1.389(19) . ?
C32 C33 1.355(19) . ?
C33 C34 1.418(18) . ?
C35 C36 1.489(16) . ?
C36 C41 1.383(17) . ?
C36 C37 1.427(16) . ?
C37 C38 1.382(19) . ?
C38 C39 1.35(2) . ?
C39 C40 1.44(2) . ?
C40 C41 1.322(18) . ?
C42 C43 1.486(17) . ?
C43 C44 1.365(19) . ?
C43 C48 1.40(2) . ?
C44 C45 1.40(2) . ?
C45 C46 1.35(3) . ?
C46 C47 1.40(2) . ?
C47 C48 1.393(18) . ?
C48 C49 1.467(19) . ?
C50 C51 1.542(16) . ?
C51 C56 1.305(18) . ?
C51 C52 1.395(19) . ?
C52 C53 1.39(2) . ?
C53 C54 1.40(2) . ?
C54 C55 1.35(2) . ?
C55 C56 1.401(18) . ?
